data_4320883
loop_
_publ_author_name
'F. Albert Cotton'
'Evgeny V. Dikarev'
'Marina A. Petrukhina'
'Salah-Eddine Stiriba'

_publ_section_title
;
 Studies of Dirhodium(II) Tetra(trifluoroacetate). 5. Remarkable Examples
 of the Ambidentate Character of Dimethyl Sulfoxide
;
_journal_name_full 'Inorganic Chemistry'
_journal_page_first 1748
_journal_page_last 1754
_journal_paper_doi 10.1021/ic9913076
_journal_volume 39
_journal_year 2000
_chemical_compound_source synthesized
_chemical_formula_analytical 'not measured'
_chemical_formula_moiety
;
 Rh2 (O2 C C F3)4 (O S (C H3)2)
;
_chemical_formula_structural '[Rh2(O2CCF3)4(\m2-DMSO,-O,O)]'
_chemical_formula_sum 'C10 H6 F12 O9 Rh2 S'
_chemical_formula_weight 736.03
_chemical_melting_point ?
_chemical_name_systematic
; 
 Catena((\m2-dimethylsulfoxide-O,O)-tetrakis(\m2-
 -trifluoroacetato)-di-rhodium(II))
;
_space_group_IT_number 2
_symmetry_cell_setting triclinic
_symmetry_space_group_name_Hall '-P 1'
_symmetry_space_group_name_H-M 'P -1'
_atom_sites_solution_hydrogens geom
_atom_sites_solution_primary direct
_atom_sites_solution_secondary difmap
_audit_creation_method SHELXL
_cell_angle_alpha 84.85(1)
_cell_angle_beta 88.86(1)
_cell_angle_gamma 65.187(8)
_cell_formula_units_Z 2
_cell_length_a 8.915(2)
_cell_length_b 10.592(2)
_cell_length_c 11.916(2)
_cell_measurement_reflns_used 250
_cell_measurement_temperature 213(2)
_cell_measurement_theta_max 20.8
_cell_measurement_theta_min 9.05
_cell_volume 1017.0(4)
_computing_cell_refinement 'MADNES (Enraf-Nonius, 1989)'
_computing_data_collection 'MADNES (Enraf-Nonius, 1989)'
_computing_data_reduction 'PROCOR (Kabsch, 1988)'
_computing_molecular_graphics 'SHELXTL V.5 (Siemens, 1994)'
_computing_publication_material CIFTAB
_computing_structure_refinement 'SHELXL-93 (Sheldrick, 1993)'
_computing_structure_solution 'SHELXTL V.5 (Siemens, 1994)'
_diffrn_ambient_temperature 213(2)
_diffrn_measurement_device 'Nonius FAST area detector'
_diffrn_measurement_method 'Ellipsoid-mask fitting'
_diffrn_radiation_monochromator graphite
_diffrn_radiation_source 'fine-focus sealed tube'
_diffrn_radiation_type MoK\a
_diffrn_radiation_wavelength 0.71073
_diffrn_reflns_av_R_equivalents 0.0686
_diffrn_reflns_av_sigmaI/netI 0.0473
_diffrn_reflns_limit_h_max 9
_diffrn_reflns_limit_h_min -9
_diffrn_reflns_limit_k_max 11
_diffrn_reflns_limit_k_min -11
_diffrn_reflns_limit_l_max 12
_diffrn_reflns_limit_l_min -12
_diffrn_reflns_number 5450
_diffrn_reflns_theta_max 22.64
_diffrn_reflns_theta_min 2.52
_diffrn_standards_number 'none (area detector data)'
_exptl_absorpt_coefficient_mu 1.876
_exptl_absorpt_correction_type none
_exptl_crystal_colour emerald-green
_exptl_crystal_density_diffrn 2.404
_exptl_crystal_density_meas ?
_exptl_crystal_density_method none
_exptl_crystal_description block-shaped
_exptl_crystal_F_000 704
_exptl_crystal_size_max 0.20
_exptl_crystal_size_mid 0.13
_exptl_crystal_size_min 0.10
_refine_diff_density_max 0.961
_refine_diff_density_min -0.714
_refine_diff_density_rms 0.149
_refine_ls_extinction_coef noref
_refine_ls_extinction_method none
_refine_ls_goodness_of_fit_all 1.079
_refine_ls_goodness_of_fit_obs 1.079
_refine_ls_hydrogen_treatment noref
_refine_ls_matrix_type full
_refine_ls_number_parameters 321
_refine_ls_number_reflns 2571
_refine_ls_number_restraints 48
_refine_ls_restrained_S_all 1.089
_refine_ls_restrained_S_obs 1.089
_refine_ls_R_factor_all 0.0471
_refine_ls_R_factor_obs 0.0428
_refine_ls_shift/esd_max 0.000
_refine_ls_shift/esd_mean 0.000
_refine_ls_structure_factor_coef Fsqd
_refine_ls_weighting_details 'w=1/[\s^2^(Fo^2^)+(0.0522P)^2^+7.3564P] where P=(Fo^2^+2Fc^2^)/3'
_refine_ls_weighting_scheme calc
_refine_ls_wR_factor_all 0.1123
_refine_ls_wR_factor_obs 0.1072
_reflns_number_observed 2374
_reflns_number_total 2571
_reflns_observed_criterion >2sigma(I)
_cod_data_source_file ic9913076_3.cif
_cod_data_source_block Rh2(O2CCF3)4(DMSO)
_cod_depositor_comments
;
The following automatic conversions were performed:

'_chemical_melting_point' value 'not measured' was changed to '?' -
the value is undefined or not given.

Automatic conversion script
Id: cif_fix_values 1646 2011-03-28 12:23:43Z adriana 

The following automatic conversions were performed:

'_exptl_crystal_density_meas' value 'not measured' was changed to '?'
- the value is perceived as not measured.

Automatic conversion script
Id: cif_fix_values 3008 2015-01-20 13:52:24Z robertas 

The following automatic conversions were performed:

'_refine_ls_weighting_scheme' value 'calc
w=1/[\s^2^(Fo^2^)+(0.0522P)^2^+7.3564P] where P=(Fo^2^+2Fc^2^)/3' was
changed to 'calc'. New tag '_refine_ls_weighting_details' was
created. The value of the new tag was set to
'w=1/[\s^2^(Fo^2^)+(0.0522P)^2^+7.3564P] where P=(Fo^2^+2Fc^2^)/3'.

Automatic conversion script
Id: cif_fix_values 3143 2015-03-26 13:38:13Z robertas 
;
_cod_original_cell_volume 1017.0(3)
_cod_database_code 4320883

loop_
_symmetry_equiv_pos_as_xyz
'x, y, z'
'-x, -y, -z'

loop_
_atom_site_aniso_label
_atom_site_aniso_U_11
_atom_site_aniso_U_22
_atom_site_aniso_U_33
_atom_site_aniso_U_23
_atom_site_aniso_U_13
_atom_site_aniso_U_12
Rh1 0.0277(4) 0.0226(3) 0.0140(3) -0.0032(2) 0.0009(2) -0.0094(3)
Rh2 0.0269(4) 0.0216(3) 0.0129(3) 0.0005(2) 0.0004(2) -0.0076(3)
O1 0.024(3) 0.033(3) 0.017(3) -0.001(2) -0.001(2) -0.010(2)
O2 0.034(3) 0.032(3) 0.020(3) -0.006(2) 0.006(2) -0.014(3)
O3 0.039(3) 0.024(3) 0.025(3) -0.004(2) -0.002(2) -0.008(2)
O4 0.038(3) 0.039(3) 0.023(3) -0.007(2) 0.006(2) -0.022(3)
O5 0.047(3) 0.025(3) 0.019(3) -0.003(2) 0.001(2) -0.018(2)
O6 0.024(3) 0.030(3) 0.024(3) 0.002(2) -0.003(2) -0.002(2)
O7 0.043(3) 0.027(3) 0.010(3) 0.001(2) 0.002(2) -0.016(2)
O8 0.029(3) 0.037(3) 0.028(3) -0.002(3) 0.006(2) -0.010(2)
C1 0.034(5) 0.029(4) 0.025(4) -0.004(3) 0.001(3) -0.017(4)
C2 0.028(4) 0.036(4) 0.018(4) 0.001(3) 0.005(3) -0.014(4)
C3 0.028(4) 0.023(4) 0.019(4) 0.003(3) -0.002(3) -0.008(3)
C4 0.023(4) 0.027(4) 0.029(5) 0.003(3) -0.008(3) -0.006(3)
C5 0.038(5) 0.030(4) 0.027(4) -0.006(3) -0.004(4) -0.005(4)
C6 0.044(6) 0.065(6) 0.031(5) -0.013(4) 0.006(4) -0.028(5)
C7 0.038(5) 0.034(4) 0.020(4) -0.003(3) 0.003(3) -0.013(4)
C8 0.036(5) 0.048(6) 0.042(5) 0.002(4) 0.007(4) -0.007(4)
O9 0.050(4) 0.036(3) 0.012(2) -0.004(2) 0.004(2) -0.030(3)
S1 0.0504(14) 0.0321(11) 0.0292(11) -0.0017(9) -0.0034(9) -0.0195(10)
C9 0.045(6) 0.050(6) 0.068(7) -0.013(5) -0.002(5) -0.013(5)
C10 0.071(7) 0.043(5) 0.058(6) 0.000(5) 0.012(5) -0.033(5)

loop_
_atom_site_label
_atom_site_type_symbol
_atom_site_fract_x
_atom_site_fract_y
_atom_site_fract_z
_atom_site_U_iso_or_equiv
_atom_site_thermal_displace_type
_atom_site_occupancy
_atom_site_calc_flag
_atom_site_refinement_flags
_atom_site_disorder_group
Rh1 Rh 0.51667(7) 1.06208(6) 0.57511(4) 0.0217(2) Uani 1 d . .
Rh2 Rh 0.52265(7) 1.04859(6) 0.90901(4) 0.0215(2) Uani 1 d . .
O1 O 0.6965(6) 0.8776(5) 0.6421(4) 0.0256(11) Uani 1 d . .
O2 O 0.3313(6) 1.0292(5) 0.6547(4) 0.0281(12) Uani 1 d . .
O3 O 0.3406(7) 1.2401(5) 0.4957(4) 0.0312(12) Uani 1 d . .
O4 O 0.6954(7) 1.0932(5) 0.4832(4) 0.0311(12) Uani 1 d . .
O5 O 0.5210(7) 1.2137(5) 0.9831(4) 0.0291(12) Uani 1 d . .
O6 O 0.2736(6) 1.1529(5) 0.8904(4) 0.0296(12) Uani 1 d . .
O7 O 0.5232(6) 0.8764(5) 0.8467(4) 0.0267(12) Uani 1 d . .
O8 O 0.7702(7) 0.9400(5) 0.9401(4) 0.0328(13) Uani 1 d . .
C1 C 0.7284(10) 0.7719(8) 0.5918(6) 0.028(2) Uani 1 d . .
C2 C 0.2694(9) 0.9614(8) 0.6081(6) 0.028(2) Uani 1 d . .
C3 C 0.4979(9) 1.2131(7) 1.0877(6) 0.024(2) Uani 1 d . .
C4 C 0.1855(9) 1.1381(8) 0.9688(6) 0.028(2) Uani 1 d . .
C5 C 0.8748(10) 0.6397(8) 0.6402(7) 0.035(2) Uani 1 d D 1
F1 F 0.8366(13) 0.5293(10) 0.6458(10) 0.039(3) Uiso 0.60 d PD 1
F2 F 1.0023(13) 0.6135(13) 0.5708(9) 0.048(4) Uiso 0.60 d PD 1
F3 F 0.9297(12) 0.6507(10) 0.7388(7) 0.039(3) Uiso 0.60 d PD 1
C5X C 0.8748(10) 0.6397(8) 0.6402(7) 0.990 Uiso 0.00 d PD 2
F1X F 0.8618(21) 0.5232(15) 0.6167(15) 0.046(5) Uiso 0.400(4) d PD 2
F2X F 1.0122(20) 0.6348(20) 0.5914(15) 0.054(6) Uiso 0.40 d PD 2
F3X F 0.8880(18) 0.6342(14) 0.7519(9) 0.035(4) Uiso 0.40 d PD 2
C6 C 0.1278(11) 0.9428(10) 0.6721(7) 0.044(2) Uani 1 d D 3
F4 F 0.1561(16) 0.9259(18) 0.7835(7) 0.030(3) Uiso 0.50 d PD 3
F5 F 0.0984(20) 0.8389(15) 0.6394(12) 0.045(3) Uiso 0.50 d PD 3
F6 F -0.0114(14) 1.0635(14) 0.6504(13) 0.043(3) Uiso 0.50 d PD 3
C6X C 0.1278(11) 0.9428(10) 0.6721(7) 0.990 Uiso 0.00 d PD 4
F4X F 0.1174(29) 0.9708(23) 0.7775(14) 0.052(8) Uiso 0.300(4) d PD 4
F5X F 0.1562(25) 0.8009(15) 0.6698(16) 0.040(5) Uiso 0.30 d PD 4
F6X F -0.0143(21) 1.0150(25) 0.6249(16) 0.055(6) Uiso 0.30 d PD 4
C6Y C 0.1278(11) 0.9428(10) 0.6721(7) 0.990 Uiso 0.00 d PD 5
F4Y F 0.1653(33) 0.8788(30) 0.7725(17) 0.042(9) Uiso 0.200(4) d PD 5
F5Y F 0.0396(33) 0.8953(32) 0.6117(19) 0.040(7) Uiso 0.20 d PD 5
F6Y F 0.0146(54) 1.0783(23) 0.6849(41) 0.119(24) Uiso 0.20 d PD 5
C7 C 0.4851(10) 1.3429(8) 1.1377(6) 0.031(2) Uani 1 d D 6
F7 F 0.4724(17) 1.3333(12) 1.2505(8) 0.037(4) Uiso 0.50 d PD 6
F8 F 0.6230(14) 1.3661(13) 1.1119(10) 0.037(4) Uiso 0.50 d PD 6
F9 F 0.3568(15) 1.4580(12) 1.1003(11) 0.047(4) Uiso 0.50 d PD 6
C7X C 0.4851(10) 1.3429(8) 1.1377(6) 0.990 Uiso 0.00 d PD 7
F7X F 0.5222(17) 1.3175(12) 1.2515(8) 0.034(4) Uiso 0.500(3) d PD 7
F8X F 0.5822(15) 1.3961(12) 1.0920(9) 0.036(4) Uiso 0.50 d PD 7
F9X F 0.3285(13) 1.4408(12) 1.1213(11) 0.044(4) Uiso 0.50 d PD 7
C8 C -0.0019(11) 1.2284(10) 0.9529(8) 0.046(2) Uani 1 d D 8
F10 F -0.0428(14) 1.2832(18) 0.8479(8) 0.041(3) Uiso 0.50 d PD 8
F11 F -0.0897(14) 1.1557(12) 0.9853(15) 0.043(3) Uiso 0.50 d PD 8
F12 F -0.0431(15) 1.3328(14) 1.0187(13) 0.050(3) Uiso 0.50 d PD 8
C8X C -0.0019(11) 1.2284(10) 0.9529(8) 0.990 Uiso 0.00 d PD 9
F10X F -0.0533(27) 1.2330(27) 0.8483(14) 0.045(7) Uiso 0.250(4) d PD 9
F11X F -0.0900(32) 1.1933(31) 1.0240(21) 0.068(9) Uiso 0.25 d PD 9
F12X F -0.0181(34) 1.3595(21) 0.9704(27) 0.069(8) Uiso 0.25 d PD 9
C8Y C -0.0019(11) 1.2284(10) 0.9529(8) 0.990 Uiso 0.00 d PD 10
F10Y F -0.0360(31) 1.3281(25) 0.8709(19) 0.059(8) Uiso 0.250(4) d PD 10
F11Y F -0.0782(35) 1.1479(25) 0.9345(29) 0.075(10) Uiso 0.25 d PD 10
F12Y F -0.0657(27) 1.2893(26) 1.0478(15) 0.047(6) Uiso 0.25 d PD 10
O9 O 0.5548(7) 1.1568(5) 0.7324(4) 0.0286(12) Uani 1 d . .
S1 S 0.5462(3) 1.3003(2) 0.7424(2) 0.0365(5) Uani 1 d . .
C9 C 0.3340(12) 1.4071(10) 0.7264(9) 0.056(3) Uani 1 d . .
H9A H 0.3161(14) 1.5043(11) 0.7191(61) 0.084 Uiso 1 calc R .
H9B H 0.2767(16) 1.3896(55) 0.7918(29) 0.084 Uiso 1 calc R .
H9C H 0.2917(22) 1.3864(54) 0.6593(35) 0.084 Uiso 1 calc R .
C10 C 0.6163(13) 1.3504(10) 0.6133(8) 0.055(3) Uani 1 d . .
H10A H 0.6103(85) 1.4438(31) 0.6152(24) 0.082 Uiso 1 calc R .
H10B H 0.5472(55) 1.3495(72) 0.5519(10) 0.082 Uiso 1 calc R .
H10C H 0.7298(31) 1.2855(45) 0.6022(30) 0.082 Uiso 1 calc R .

loop_
_atom_type_symbol
_atom_type_description
_atom_type_scat_dispersion_real
_atom_type_scat_dispersion_imag
_atom_type_scat_source
C C 0.0033 0.0016 'International Tables Vol C Tables 4.2.6.8 and 6.1.1.4'
H H 0.0000 0.0000 'International Tables Vol C Tables 4.2.6.8 and 6.1.1.4'
O O 0.0106 0.0060 'International Tables Vol C Tables 4.2.6.8 and 6.1.1.4'
F F 0.0171 0.0103 'International Tables Vol C Tables 4.2.6.8 and 6.1.1.4'
S S 0.1246 0.1234 'International Tables Vol C Tables 4.2.6.8 and 6.1.1.4'
Rh Rh -1.1178 0.9187 'International Tables Vol C Tables 4.2.6.8 and 6.1.1.4'

loop_
_geom_angle_atom_site_label_1
_geom_angle_atom_site_label_2
_geom_angle_atom_site_label_3
_geom_angle
_geom_angle_site_symmetry_1
_geom_angle_site_symmetry_3
_geom_angle_publ_flag
O2 Rh1 O4 175.4(2) . . y
O2 Rh1 O1 93.8(2) . . y
O4 Rh1 O1 87.8(2) . . y
O2 Rh1 O3 87.9(2) . . y
O4 Rh1 O3 90.1(2) . . y
O1 Rh1 O3 175.4(2) . . y
O2 Rh1 O9 88.9(2) . . y
O4 Rh1 O9 95.6(2) . . y
O1 Rh1 O9 86.5(2) . . y
O3 Rh1 O9 97.8(2) . . y
O2 Rh1 Rh1 87.61(14) . 2_676 y
O4 Rh1 Rh1 88.15(14) . 2_676 y
O1 Rh1 Rh1 87.90(14) . 2_676 y
O3 Rh1 Rh1 87.89(14) . 2_676 y
O9 Rh1 Rh1 173.15(13) . 2_676 y
O5 Rh2 O7 175.6(2) . . y
O5 Rh2 O6 87.9(2) . . y
O7 Rh2 O6 92.3(2) . . y
O5 Rh2 O8 91.2(2) . . y
O7 Rh2 O8 88.3(2) . . y
O6 Rh2 O8 175.7(2) . . y
O5 Rh2 O9 88.7(2) . . y
O7 Rh2 O9 95.7(2) . . y
O6 Rh2 O9 89.7(2) . . y
O8 Rh2 O9 94.5(2) . . y
O5 Rh2 Rh2 89.05(14) . 2_677 y
O7 Rh2 Rh2 86.59(13) . 2_677 y
O6 Rh2 Rh2 87.76(15) . 2_677 y
O8 Rh2 Rh2 88.00(15) . 2_677 y
O9 Rh2 Rh2 176.68(13) . 2_677 y
C1 O1 Rh1 118.0(5) . . n
C2 O2 Rh1 117.8(4) . . n
C1 O3 Rh1 117.4(5) 2_676 . n
C2 O4 Rh1 116.6(5) 2_676 . n
C3 O5 Rh2 116.4(5) . . n
C4 O6 Rh2 118.3(5) . . n
C3 O7 Rh2 119.0(4) 2_677 . n
C4 O8 Rh2 117.2(5) 2_677 . n
O1 C1 O3 128.7(7) . 2_676 n
O1 C1 C5 115.4(7) . . n
O3 C1 C5 115.9(6) 2_676 . n
O1 C1 C5X 115.4(7) . . n
O3 C1 C5X 115.9(6) 2_676 . n
O2 C2 O4 129.8(7) . 2_676 n
O2 C2 C6 115.0(6) . . n
O4 C2 C6 115.3(7) 2_676 . n
O2 C2 C6X 115.0(6) . . n
O4 C2 C6X 115.3(7) 2_676 . n
O2 C2 C6Y 115.0(6) . . n
O4 C2 C6Y 115.3(7) 2_676 . n
O7 C3 O5 129.0(7) 2_677 . n
O7 C3 C7 116.4(6) 2_677 . n
O5 C3 C7 114.5(6) . . n
O7 C3 C7X 116.4(6) 2_677 . n
O5 C3 C7X 114.5(6) . . n
O6 C4 O8 128.5(7) . 2_677 n
O6 C4 C8 115.6(7) . . n
O8 C4 C8 115.8(7) 2_677 . n
O6 C4 C8X 115.6(7) . . n
O8 C4 C8X 115.8(7) 2_677 . n
O6 C4 C8Y 115.6(7) . . n
O8 C4 C8Y 115.8(7) 2_677 . n
F3 C5 F2 105.4(10) . . n
F3 C5 F1 110.2(9) . . n
F2 C5 F1 107.6(9) . . n
F3 C5 C1 114.2(7) . . n
F2 C5 C1 108.7(8) . . n
F1 C5 C1 110.5(8) . . n
F2X C5X F3X 110.9(12) . . n
F2X C5X F1X 105.9(12) . . n
F3X C5X F1X 106.9(11) . . n
F2X C5X C1 108.9(10) . . n
F3X C5X C1 112.1(8) . . n
F1X C5X C1 112.0(10) . . n
F5 C6 F4 110.4(12) . . n
F5 C6 F6 108.0(12) . . n
F4 C6 F6 107.0(12) . . n
F5 C6 C2 113.0(8) . . n
F4 C6 C2 111.0(8) . . n
F6 C6 C2 107.3(8) . . n
F6X C6X F4X 107.7(15) . . n
F6X C6X F5X 106.1(15) . . n
F4X C6X F5X 108.1(13) . . n
F6X C6X C2 113.3(11) . . n
F4X C6X C2 114.4(12) . . n
F5X C6X C2 106.9(10) . . n
F4Y C6Y F5Y 112.4(18) . . n
F4Y C6Y F6Y 106.7(21) . . n
F5Y C6Y F6Y 102.0(21) . . n
F4Y C6Y C2 115.7(14) . . n
F5Y C6Y C2 114.6(12) . . n
F6Y C6Y C2 103.8(23) . . n
F9 C7 F7 105.7(9) . . n
F9 C7 F8 106.2(10) . . n
F7 C7 F8 108.1(9) . . n
F9 C7 C3 114.4(8) . . n
F7 C7 C3 112.3(8) . . n
F8 C7 C3 109.8(7) . . n
F8X C7X F9X 107.2(10) . . n
F8X C7X F7X 106.9(9) . . n
F9X C7X F7X 109.2(9) . . n
F8X C7X C3 114.0(8) . . n
F9X C7X C3 108.0(8) . . n
F7X C7X C3 111.4(7) . . n
F10 C8 F12 108.0(12) . . n
F10 C8 F11 109.7(13) . . n
F12 C8 F11 107.5(12) . . n
F10 C8 C4 112.3(8) . . n
F12 C8 C4 107.6(9) . . n
F11 C8 C4 111.5(8) . . n
F11X C8X F10X 110.8(18) . . n
F11X C8X F12X 108.9(18) . . n
F10X C8X F12X 107.6(16) . . n
F11X C8X C4 113.8(14) . . n
F10X C8X C4 112.0(12) . . n
F12X C8X C4 103.3(13) . . n
F10Y C8Y F11Y 110.3(19) . . n
F10Y C8Y F12Y 107.5(16) . . n
F11Y C8Y F12Y 106.3(17) . . n
F10Y C8Y C4 112.4(13) . . n
F11Y C8Y C4 109.7(14) . . n
F12Y C8Y C4 110.3(12) . . n
S1 O9 Rh1 128.8(3) . . n
S1 O9 Rh2 112.1(3) . . n
Rh1 O9 Rh2 116.2(2) . . y
O9 S1 C9 102.7(4) . . n
O9 S1 C10 106.5(4) . . n
C9 S1 C10 99.7(5) . . n

loop_
_geom_bond_atom_site_label_1
_geom_bond_atom_site_label_2
_geom_bond_distance
_geom_bond_site_symmetry_2
_geom_bond_publ_flag
Rh1 O2 2.029(5) . y
Rh1 O4 2.038(5) . y
Rh1 O1 2.042(5) . y
Rh1 O3 2.042(5) . y
Rh1 O9 2.299(5) . y
Rh1 Rh1 2.4070(11) 2_676 y
Rh2 O5 2.023(5) . y
Rh2 O7 2.028(5) . y
Rh2 O6 2.029(5) . y
Rh2 O8 2.038(5) . y
Rh2 O9 2.375(5) . y
Rh2 Rh2 2.4161(11) 2_677 y
O1 C1 1.242(9) . n
O2 C2 1.243(9) . n
O3 C1 1.263(9) 2_676 n
O4 C2 1.250(9) 2_676 n
O5 C3 1.259(9) . n
O6 C4 1.250(9) . n
O7 C3 1.247(9) 2_677 n
O8 C4 1.265(9) 2_677 n
C1 O3 1.263(9) 2_676 n
C1 C5 1.532(11) . n
C1 C5X 1.532(11) . n
C2 O4 1.250(9) 2_676 n
C2 C6 1.536(11) . n
C2 C6X 1.536(11) . n
C2 C6Y 1.536(11) . n
C3 O7 1.247(9) 2_677 n
C3 C7 1.507(11) . n
C3 C7X 1.507(11) . n
C4 O8 1.265(9) 2_677 n
C4 C8 1.543(12) . n
C4 C8X 1.543(12) . n
C4 C8Y 1.543(12) . n
C5 F3 1.315(11) . n
C5 F2 1.338(12) . n
C5 F1 1.344(11) . n
C5X F2X 1.33(2) . n
C5X F3X 1.333(13) . n
C5X F1X 1.341(15) . n
C6 F5 1.324(13) . n
C6 F4 1.339(12) . n
C6 F6 1.365(13) . n
C6X F6X 1.28(2) . n
C6X F4X 1.31(2) . n
C6X F5X 1.42(2) . n
C6Y F4Y 1.30(2) . n
C6Y F5Y 1.34(2) . n
C6Y F6Y 1.39(2) . n
C7 F9 1.321(13) . n
C7 F7 1.345(12) . n
C7 F8 1.375(13) . n
C7X F8X 1.304(12) . n
C7X F9X 1.350(13) . n
C7X F7X 1.378(12) . n
C8 F10 1.321(13) . n
C8 F12 1.333(13) . n
C8 F11 1.340(13) . n
C8X F11X 1.28(2) . n
C8X F10X 1.33(2) . n
C8X F12X 1.37(2) . n
C8Y F10Y 1.31(2) . n
C8Y F11Y 1.33(2) . n
C8Y F12Y 1.35(2) . n
O9 S1 1.505(5) . n
S1 C9 1.754(10) . n
S1 C10 1.770(9) . n
